data_4109283
loop_
_publ_author_name
'Keith Man-Chung Wong'
'Ling-Ling Hung'
'Wai Han Lam'
'Nianyong Zhu'
'Vivian Wing-Wah Yam'

_publ_section_title
;
 A Class of Luminescent Cyclometalated Alkynylgold(III) Complexes:
 Synthesis, Characterization, and Electrochemical, Photophysical, and
 Computational Studies of [Au(C^N^C)(C\\tbCR)] (C^N^C = \k3C,N,C
 Bis-cyclometalated 2,6-Diphenylpyridyl)
;
_journal_name_full 'Journal of the American Chemical Society'
_journal_page_first 4350
_journal_page_last 4365
_journal_paper_doi 10.1021/ja068264u
_journal_volume 129
_journal_year 2007
_chemical_formula_moiety 'C25 H15 Au N2 O2'
_chemical_formula_sum 'C25 H15 Au N2 O2'
_chemical_formula_weight 572.36
_chemical_name_systematic
;
 ?
;
_space_group_IT_number 14
_symmetry_cell_setting monoclinic
_symmetry_space_group_name_Hall '-P 2ybc'
_symmetry_space_group_name_H-M 'P 1 21/c 1'
_atom_sites_solution_hydrogens geom
_atom_sites_solution_primary direct
_atom_sites_solution_secondary difmap
_audit_creation_method SHELXL-97
_cell_angle_alpha 90.00
_cell_angle_beta 95.58(3)
_cell_angle_gamma 90.00
_cell_formula_units_Z 4
_cell_length_a 5.1000(10)
_cell_length_b 15.197(3)
_cell_length_c 25.241(5)
_cell_measurement_reflns_used 0
_cell_measurement_temperature 253(2)
_cell_measurement_theta_max 0
_cell_measurement_theta_min 0
_cell_volume 1947.0(7)
_computing_cell_refinement scalepack
_computing_data_collection marcontrol
_computing_data_reduction denzo
_computing_molecular_graphics 'Ortep-3 for Windows (Farrugia, 1997)'
_computing_publication_material 'WinGX publication routines (Farrugia, 1999)'
_computing_structure_refinement 'SHELXL-97 (Sheldrick, 1997)'
_computing_structure_solution 'SHELXS-97 (Sheldrick, 1997)'
_diffrn_ambient_temperature 253(2)
_diffrn_measured_fraction_theta_full 0.685
_diffrn_measured_fraction_theta_max 0.685
_diffrn_measurement_device_type 'marresearch IPDS mar300'
_diffrn_measurement_method oscillation
_diffrn_radiation_monochromator graphite
_diffrn_radiation_source 'fine-focus sealed tube'
_diffrn_radiation_type MoK\a
_diffrn_radiation_wavelength 0.71073
_diffrn_reflns_av_R_equivalents 0.0456
_diffrn_reflns_av_sigmaI/netI 0.0773
_diffrn_reflns_limit_h_max 5
_diffrn_reflns_limit_h_min -5
_diffrn_reflns_limit_k_max 17
_diffrn_reflns_limit_k_min -17
_diffrn_reflns_limit_l_max 26
_diffrn_reflns_limit_l_min -25
_diffrn_reflns_number 6961
_diffrn_reflns_theta_full 25.34
_diffrn_reflns_theta_max 25.34
_diffrn_reflns_theta_min 1.62
_exptl_absorpt_coefficient_mu 7.581
_exptl_absorpt_correction_type none
_exptl_crystal_colour 'greenish yellow'
_exptl_crystal_density_diffrn 1.953
_exptl_crystal_description prism
_exptl_crystal_F_000 1096
_exptl_crystal_size_max 0.3
_exptl_crystal_size_mid 0.15
_exptl_crystal_size_min 0.08
_refine_diff_density_max 0.550
_refine_diff_density_min -1.482
_refine_diff_density_rms 0.121
_refine_ls_extinction_method none
_refine_ls_goodness_of_fit_ref 0.900
_refine_ls_hydrogen_treatment constr
_refine_ls_matrix_type full
_refine_ls_number_parameters 271
_refine_ls_number_reflns 2431
_refine_ls_number_restraints 0
_refine_ls_restrained_S_all 0.900
_refine_ls_R_factor_all 0.0571
_refine_ls_R_factor_gt 0.0348
_refine_ls_shift/su_max 0.001
_refine_ls_shift/su_mean 0.000
_refine_ls_structure_factor_coef Fsqd
_refine_ls_weighting_details 'calc w=1/[\s^2^(Fo^2^)+(0.0301P)^2^+0.0000P] where P=(Fo^2^+2Fc^2^)/3'
_refine_ls_weighting_scheme calc
_refine_ls_wR_factor_gt 0.0749
_refine_ls_wR_factor_ref 0.0790
_reflns_number_gt 1613
_reflns_number_total 2431
_reflns_threshold_expression >2sigma(I)
_cod_data_source_file ja068264usi20061118_011438.cif
_cod_data_source_block mar853
_cod_database_code 4109283

loop_
_symmetry_equiv_pos_as_xyz
'x, y, z'
'-x, y+1/2, -z+1/2'
'-x, -y, -z'
'x, -y-1/2, z-1/2'

loop_
_atom_site_label
_atom_site_type_symbol
_atom_site_fract_x
_atom_site_fract_y
_atom_site_fract_z
_atom_site_U_iso_or_equiv
_atom_site_adp_type
_atom_site_occupancy
_atom_site_symmetry_multiplicity
_atom_site_calc_flag
_atom_site_refinement_flags
Au1 Au 0.21341(6) 0.02598(2) 0.323995(17) 0.06355(19) Uani 1 1 d .
O1 O 0.8702(15) 0.4876(5) 0.5519(3) 0.091(2) Uani 1 1 d .
O2 O 1.1819(17) 0.3960(6) 0.5690(4) 0.132(3) Uani 1 1 d .
N2 N 0.971(2) 0.4159(7) 0.5465(4) 0.081(3) Uani 1 1 d .
N1 N 0.0833(16) -0.0603(6) 0.2683(4) 0.080(3) Uani 1 1 d .
C1 C 0.3443(15) 0.1133(6) 0.3781(4) 0.057(3) Uani 1 1 d .
C2 C 0.4463(17) 0.1674(6) 0.4078(4) 0.058(3) Uani 1 1 d .
C3 C 0.5770(17) 0.2305(6) 0.4424(4) 0.055(2) Uani 1 1 d .
C4 C 0.489(2) 0.3144(7) 0.4456(4) 0.089(3) Uani 1 1 d .
H4 H 0.3366 0.3309 0.4246 0.107 Uiso 1 1 calc R
C5 C 0.618(2) 0.3768(7) 0.4794(4) 0.084(3) Uani 1 1 d .
H5 H 0.5560 0.4342 0.4802 0.101 Uiso 1 1 calc R
C6 C 0.8316(18) 0.3524(6) 0.5104(4) 0.061(3) Uani 1 1 d .
C7 C 0.924(2) 0.2703(8) 0.5087(5) 0.104(4) Uani 1 1 d .
H7 H 1.0730 0.2538 0.5307 0.125 Uiso 1 1 calc R
C8 C 0.798(2) 0.2102(7) 0.4739(5) 0.102(4) Uani 1 1 d .
H8 H 0.8669 0.1537 0.4722 0.122 Uiso 1 1 calc R
C9 C -0.0545(18) -0.0422(6) 0.3661(6) 0.077(3) Uani 1 1 d .
C10 C -0.120(2) -0.0337(8) 0.4173(6) 0.086(4) Uani 1 1 d .
H10 H -0.0369 0.0091 0.4392 0.103 Uiso 1 1 calc R
C11 C -0.309(2) -0.0874(9) 0.4372(6) 0.112(5) Uani 1 1 d .
H11 H -0.3527 -0.0799 0.4718 0.134 Uiso 1 1 calc R
C12 C -0.432(3) -0.1518(12) 0.4050(9) 0.140(8) Uani 1 1 d .
H12 H -0.5565 -0.1882 0.4182 0.168 Uiso 1 1 calc R
C13 C -0.371(2) -0.1627(10) 0.3540(8) 0.124(7) Uani 1 1 d .
H13 H -0.4549 -0.2060 0.3326 0.149 Uiso 1 1 calc R
C14 C -0.180(2) -0.1078(8) 0.3336(7) 0.091(4) Uani 1 1 d .
C15 C -0.111(2) -0.1182(7) 0.2809(7) 0.098(5) Uani 1 1 d .
C16 C -0.192(3) -0.1772(10) 0.2395(8) 0.128(7) Uani 1 1 d .
H16 H -0.3198 -0.2192 0.2447 0.153 Uiso 1 1 calc R
C17 C -0.088(4) -0.1739(11) 0.1927(8) 0.138(8) Uani 1 1 d .
H17 H -0.1470 -0.2146 0.1667 0.165 Uiso 1 1 calc R
C18 C 0.104(2) -0.1132(8) 0.1805(5) 0.112(5) Uani 1 1 d .
H18 H 0.1707 -0.1126 0.1475 0.134 Uiso 1 1 calc R
C19 C 0.189(2) -0.0538(7) 0.2205(6) 0.088(4) Uani 1 1 d .
C20 C 0.388(2) 0.0152(7) 0.2176(5) 0.074(3) Uani 1 1 d .
C21 C 0.524(3) 0.0312(9) 0.1737(5) 0.097(4) Uani 1 1 d .
H21 H 0.4871 -0.0016 0.1428 0.116 Uiso 1 1 calc R
C22 C 0.713(3) 0.0959(10) 0.1762(5) 0.097(4) Uani 1 1 d .
H22 H 0.8048 0.1064 0.1467 0.117 Uiso 1 1 calc R
C23 C 0.769(2) 0.1445(8) 0.2207(6) 0.082(3) Uani 1 1 d .
H23 H 0.8954 0.1889 0.2213 0.098 Uiso 1 1 calc R
C24 C 0.6414(19) 0.1286(6) 0.2650(5) 0.067(3) Uani 1 1 d .
H24 H 0.6887 0.1608 0.2958 0.080 Uiso 1 1 calc R
C25 C 0.4411(15) 0.0654(6) 0.2654(4) 0.061(3) Uani 1 1 d .

loop_
_atom_site_aniso_label
_atom_site_aniso_U_11
_atom_site_aniso_U_22
_atom_site_aniso_U_33
_atom_site_aniso_U_23
_atom_site_aniso_U_13
_atom_site_aniso_U_12
Au1 0.0567(2) 0.0332(2) 0.0951(3) -0.0068(3) -0.02155(18) 0.00562(18)
O1 0.125(6) 0.066(6) 0.083(6) -0.016(5) 0.012(5) -0.015(5)
O2 0.143(7) 0.099(8) 0.138(8) -0.034(6) -0.067(6) -0.002(6)
N1 0.113(8) 0.065(7) 0.064(7) -0.010(6) -0.002(5) -0.006(6)
N2 0.063(6) 0.054(6) 0.113(9) -0.012(6) -0.049(5) 0.019(4)
C1 0.057(5) 0.052(7) 0.061(7) 0.003(6) 0.000(5) 0.008(4)
C2 0.075(6) 0.043(6) 0.055(7) -0.007(5) 0.000(5) 0.001(5)
C3 0.073(6) 0.036(6) 0.057(7) -0.007(5) 0.006(5) -0.002(5)
C4 0.111(8) 0.067(9) 0.080(8) -0.015(7) -0.031(6) 0.017(7)
C5 0.097(7) 0.061(7) 0.088(8) -0.027(7) -0.024(6) 0.022(6)
C6 0.081(7) 0.038(6) 0.066(7) -0.019(6) 0.008(6) -0.008(5)
C7 0.092(7) 0.068(9) 0.141(12) -0.026(8) -0.054(7) 0.010(6)
C8 0.099(8) 0.046(7) 0.150(12) -0.024(8) -0.044(8) 0.028(6)
C9 0.062(6) 0.034(7) 0.130(11) 0.004(7) -0.022(7) 0.001(5)
C10 0.071(7) 0.061(8) 0.124(12) 0.020(9) -0.007(7) 0.011(6)
C11 0.082(9) 0.068(9) 0.186(15) 0.044(11) 0.011(9) 0.022(7)
C12 0.076(9) 0.087(13) 0.25(2) 0.084(17) -0.037(13) -0.009(8)
C13 0.072(9) 0.063(10) 0.23(2) 0.065(14) -0.047(11) -0.011(7)
C14 0.062(7) 0.045(8) 0.160(14) 0.022(9) -0.023(8) 0.010(6)
C15 0.065(7) 0.038(7) 0.178(15) -0.015(9) -0.051(9) -0.002(6)
C16 0.116(11) 0.047(9) 0.200(18) -0.010(13) -0.082(13) -0.002(7)
C17 0.155(15) 0.058(10) 0.176(18) -0.039(13) -0.106(14) 0.013(10)
C18 0.122(9) 0.064(9) 0.135(12) -0.025(8) -0.064(8) 0.019(7)
C19 0.100(8) 0.041(7) 0.108(11) -0.026(7) -0.068(8) 0.022(6)
C20 0.073(7) 0.058(7) 0.081(9) -0.034(7) -0.039(6) 0.035(6)
C21 0.125(11) 0.085(10) 0.074(10) -0.030(9) -0.022(8) 0.053(9)
C22 0.113(10) 0.093(12) 0.083(10) -0.004(9) -0.005(8) 0.019(8)
C23 0.085(7) 0.073(9) 0.084(10) -0.004(8) -0.004(7) 0.010(6)
C24 0.080(7) 0.043(6) 0.071(8) -0.006(6) -0.021(6) 0.012(5)
C25 0.058(6) 0.039(6) 0.081(8) -0.011(6) -0.020(5) 0.019(4)

loop_
_atom_type_symbol
_atom_type_description
_atom_type_scat_dispersion_real
_atom_type_scat_dispersion_imag
_atom_type_scat_source
Au Au -2.0133 8.8022 'International Tables Vol C Tables 4.2.6.8 and 6.1.1.4'
O O 0.0106 0.0060 'International Tables Vol C Tables 4.2.6.8 and 6.1.1.4'
N N 0.0061 0.0033 'International Tables Vol C Tables 4.2.6.8 and 6.1.1.4'
C C 0.0033 0.0016 'International Tables Vol C Tables 4.2.6.8 and 6.1.1.4'
H H 0.0000 0.0000 'International Tables Vol C Tables 4.2.6.8 and 6.1.1.4'

loop_
_geom_angle_atom_site_label_1
_geom_angle_atom_site_label_2
_geom_angle_atom_site_label_3
_geom_angle
C1 Au1 N1 178.8(4)
C1 Au1 C25 97.2(4)
N1 Au1 C25 81.8(4)
C1 Au1 C9 100.1(4)
N1 Au1 C9 80.9(5)
C25 Au1 C9 162.7(4)
O2 N2 O1 122.7(10)
O2 N2 C6 119.1(10)
O1 N2 C6 118.2(10)
C19 N1 C15 126.7(11)
C19 N1 Au1 116.2(8)
C15 N1 Au1 117.0(10)
C2 C1 Au1 172.9(8)
C1 C2 C3 177.8(10)
C8 C3 C4 116.3(9)
C8 C3 C2 121.5(9)
C4 C3 C2 122.2(9)
C3 C4 C5 122.2(10)
C3 C4 H4 118.9
C5 C4 H4 118.9
C6 C5 C4 118.8(10)
C6 C5 H5 120.6
C4 C5 H5 120.6
C5 C6 C7 120.8(9)
C5 C6 N2 120.3(10)
C7 C6 N2 118.9(10)
C6 C7 C8 119.5(9)
C6 C7 H7 120.3
C8 C7 H7 120.3
C3 C8 C7 122.3(9)
C3 C8 H8 118.9
C7 C8 H8 118.9
C10 C9 C14 118.5(13)
C10 C9 Au1 131.7(9)
C14 C9 Au1 109.8(11)
C9 C10 C11 121.7(14)
C9 C10 H10 119.1
C11 C10 H10 119.1
C12 C11 C10 119.4(16)
C12 C11 H11 120.3
C10 C11 H11 120.3
C13 C12 C11 120.7(19)
C13 C12 H12 119.6
C11 C12 H12 119.6
C12 C13 C14 119.9(18)
C12 C13 H13 120.0
C14 C13 H13 120.0
C9 C14 C13 119.7(15)
C9 C14 C15 119.1(12)
C13 C14 C15 121.1(15)
N1 C15 C16 113.5(15)
N1 C15 C14 113.1(11)
C16 C15 C14 133.3(15)
C17 C16 C15 121.1(18)
C17 C16 H16 119.4
C15 C16 H16 119.4
C16 C17 C18 124.2(17)
C16 C17 H17 117.9
C18 C17 H17 117.9
C19 C18 C17 116.3(15)
C19 C18 H18 121.8
C17 C18 H18 121.8
N1 C19 C18 118.1(13)
N1 C19 C20 115.3(10)
C18 C19 C20 126.6(15)
C21 C20 C25 120.9(11)
C21 C20 C19 124.6(12)
C25 C20 C19 114.5(12)
C22 C21 C20 119.5(12)
C22 C21 H21 120.3
C20 C21 H21 120.3
C23 C22 C21 121.3(13)
C23 C22 H22 119.4
C21 C22 H22 119.4
C22 C23 C24 120.2(12)
C22 C23 H23 119.9
C24 C23 H23 119.9
C23 C24 C25 122.2(10)
C23 C24 H24 118.9
C25 C24 H24 118.9
C24 C25 C20 115.9(10)
C24 C25 Au1 131.9(8)
C20 C25 Au1 112.1(8)

loop_
_geom_bond_atom_site_label_1
_geom_bond_atom_site_label_2
_geom_bond_distance
Au1 C1 1.974(10)
Au1 N2 1.989(9)
Au1 C25 2.057(10)
Au1 C9 2.086(13)
O1 N2 1.219(10)
O2 N2 1.204(10)
N2 C6 1.464(11)
N1 C19 1.370(14)
N1 C15 1.386(14)
C1 C2 1.195(11)
C2 C3 1.420(12)
C3 C8 1.349(12)
C3 C4 1.357(12)
C4 C5 1.396(13)
C4 H4 0.9300
C5 C6 1.331(12)
C5 H5 0.9300
C6 C7 1.337(13)
C7 C8 1.384(13)
C7 H7 0.9300
C8 H8 0.9300
C9 C10 1.372(15)
C9 C14 1.404(15)
C10 C11 1.393(15)
C10 H10 0.9300
C11 C12 1.38(2)
C11 H11 0.9300
C12 C13 1.36(2)
C12 H12 0.9300
C13 C14 1.416(17)
C13 H13 0.9300
C14 C15 1.418(16)
C15 C16 1.407(18)
C16 C17 1.34(2)
C16 H16 0.9300
C17 C18 1.40(2)
C17 H17 0.9300
C18 C19 1.392(14)
C18 H18 0.9300
C19 C20 1.468(16)
C20 C21 1.384(16)
C20 C25 1.430(13)
C21 C22 1.377(16)
C21 H21 0.9300
C22 C23 1.352(14)
C22 H22 0.9300
C23 C24 1.369(13)
C23 H23 0.9300
C24 C25 1.403(12)
C24 H24 0.9300
